data_2312620
loop_
_publ_author_name
'Liu, Jiyong'
'Shi, Dier'
'Yu, Kaxi'
'Liu, Shuna'
'Chen, Linshen'
'Hu, Xiurong'

_publ_section_title
;
 Crystal structures and properties of derivatives of the alkaloid matrine:
 salts and hydrate forms.
;
_journal_coeditor_code OP3032
_journal_issue 10
_journal_name_full 'Acta crystallographica. Section C, Structural chemistry'
_journal_paper_doi 10.1107/S2053229624008064
_journal_volume 80
_journal_year 2024
_chemical_absolute_configuration ad
_chemical_formula_iupac 'C15 H24 N2 O, 1.75H2 O'
_chemical_formula_moiety 'C15 H24 N2 O, 1.75(H2 O)'
_chemical_formula_sum 'C15 H27.5 N2 O2.75'
_chemical_formula_weight 279.89
_chemical_name_common
;
Matrine 1.75-hydrate
;
_chemical_name_systematic
'(1<i>R</i>,2<i>R</i>,9<i>S</i>,17<i>S</i>)-7,13-Diazatetracyclo[7.7.1.0^{2,7}.0^{13,17}]heptadecan-6-one 1.75-hydrate'
_space_group_crystal_system tetragonal
_space_group_IT_number 96
_space_group_name_Hall 'P 4nw 2abw'
_space_group_name_H-M_alt 'P 43 21 2'
_atom_sites_solution_hydrogens mixed
_audit_creation_method
;
Olex2 1.5
(compiled 2022.04.07 svn.rca3783a0 for OlexSys, GUI svn.r6498)
;
_cell_angle_alpha 90
_cell_angle_beta 90
_cell_angle_gamma 90
_cell_formula_units_Z 8
_cell_length_a 11.7364(3)
_cell_length_b 11.7364(3)
_cell_length_c 21.9295(9)
_cell_measurement_reflns_used 9770
_cell_measurement_temperature 170.00
_cell_measurement_theta_max 60.516
_cell_measurement_theta_min 3.716
_cell_volume 3020.64(17)
_computing_cell_refinement
;
SAINT (Bruker, 2016)
;
_computing_data_collection
;
APEX2 (Bruker, 2016)
;
_computing_data_reduction
;
SAINT (Bruker, 2016)
;
_computing_molecular_graphics
;
OLEX2 (Dolomanov <i>et al.</i>, 2009),
DIAMOND (Brandenburg & Putz, 1999) and
ORTEP-3 for Windows (Farrugia, 2012)
;
_computing_publication_material
;
OLEX2 (Dolomanov <i>et al.</i>, 2009)
;
_computing_structure_refinement
;
SHELXL2019 (Sheldrick, 2015<i>b</i>)
;
_computing_structure_solution
;
SHELXT2018 (Sheldrick, 2015<i>a</i>)
;
_diffrn_ambient_temperature 170.00
_diffrn_measured_fraction_theta_full 0.998
_diffrn_measured_fraction_theta_max 0.998
_diffrn_measurement_device_type 'Bruker D8 Venture'
_diffrn_measurement_method '\w and \f scans'
_diffrn_radiation_type GaK\a
_diffrn_radiation_wavelength 1.34139
_diffrn_reflns_av_R_equivalents 0.0421
_diffrn_reflns_av_unetI/netI 0.0259
_diffrn_reflns_limit_h_max 15
_diffrn_reflns_limit_h_min -15
_diffrn_reflns_limit_k_max 15
_diffrn_reflns_limit_k_min -14
_diffrn_reflns_limit_l_max 28
_diffrn_reflns_limit_l_min -28
_diffrn_reflns_number 49632
_diffrn_reflns_theta_full 53.594
_diffrn_reflns_theta_max 60.760
_diffrn_reflns_theta_min 3.716
_diffrn_source_current 3.57
_diffrn_source_power 0.24954300000000
_diffrn_source_voltage 69.9
_exptl_absorpt_coefficient_mu 0.430
_exptl_absorpt_correction_T_max 0.7519
_exptl_absorpt_correction_T_min 0.6983
_exptl_absorpt_correction_type multi-scan
_exptl_absorpt_process_details
;
(SADABS; Bruker, 2016)
;
_exptl_crystal_colour colourless
_exptl_crystal_density_diffrn 1.231
_exptl_crystal_description block
_exptl_crystal_F_000 1228
_exptl_crystal_size_max 0.09
_exptl_crystal_size_mid 0.08
_exptl_crystal_size_min 0.06
_refine_diff_density_max 0.347
_refine_diff_density_min -0.234
_refine_ls_abs_structure_details
;
 Flack x determined using 1323 quotients [(I+)-(I-)]/[(I+)+(I-)]
 (Parsons, Flack and Wagner, Acta Cryst. B69 (2013) 249-259).
;
_refine_ls_abs_structure_Flack -0.01(6)
_refine_ls_extinction_method none
_refine_ls_goodness_of_fit_ref 1.083
_refine_ls_hydrogen_treatment constr
_refine_ls_matrix_type full
_refine_ls_number_parameters 192
_refine_ls_number_reflns 3473
_refine_ls_number_restraints 0
_refine_ls_restrained_S_all 1.083
_refine_ls_R_factor_all 0.0407
_refine_ls_R_factor_gt 0.0366
_refine_ls_shift/su_max 0.000
_refine_ls_shift/su_mean 0.000
_refine_ls_structure_factor_coef Fsqd
_refine_ls_weighting_details 'w=1/[\s^2^(Fo^2^)+(0.0507P)^2^+0.5768P] where P=(Fo^2^+2Fc^2^)/3'
_refine_ls_weighting_scheme calc
_refine_ls_wR_factor_gt 0.0936
_refine_ls_wR_factor_ref 0.0952
_reflns_number_gt 3335
_reflns_number_total 3473
_reflns_threshold_expression 'I > 2\s(I)'
_cod_data_source_file op3032sup1.cif
_cod_data_source_block matrine-h
_cod_original_cell_volume 3020.6(2)
_cod_original_formula_sum 'C15 H27.50 N2 O2.75'
_cod_database_code 2312620
_shelx_space_group_comment
;
The symmetry employed for this shelxl refinement is uniquely defined
by the following loop, which should always be used as a source of
symmetry information in preference to the above space-group names.
They are only intended as comments.
;
_shelx_estimated_absorpt_t_min 0.962
_shelx_estimated_absorpt_t_max 0.975

loop_
_space_group_symop_operation_xyz
'x, y, z'
'-x, -y, z+1/2'
'-y+1/2, x+1/2, z+3/4'
'y+1/2, -x+1/2, z+1/4'
'-x+1/2, y+1/2, -z+3/4'
'x+1/2, -y+1/2, -z+1/4'
'y, x, -z'
'-y, -x, -z+1/2'

loop_
_atom_site_type_symbol
_atom_site_label
_atom_site_fract_x
_atom_site_fract_y
_atom_site_fract_z
_atom_site_U_iso_or_equiv
_atom_site_adp_type
_atom_site_calc_flag
_atom_site_occupancy
_atom_site_disorder_assembly
_atom_site_disorder_group
O O1 0.63861(10) 0.70536(11) 0.64097(5) 0.0310(3) Uani d 1 . .
O O2 0.25063(14) 0.96006(12) 0.53692(7) 0.0412(3) Uani d 1 . .
H H2C 0.214514 0.905173 0.557856 0.062 Uiso d 1 . .
H H2D 0.287433 0.918759 0.509271 0.062 Uiso d 1 . .
O O3 0.1771(4) 1.1412(5) 0.4712(2) 0.0987(17) Uani d 0.5 A -1
H H3C 0.105070 1.162701 0.465220 0.148 Uiso d 0.5 B -1
H H3D 0.186460 1.088110 0.498270 0.148 Uiso d 0.5 C -1
O O4 0.3131(5) 1.3131(5) 0.500000 0.117(3) Uani d 0.5 . .
H H4A 0.289350 1.350300 0.468121 0.176 Uiso d 0.25 . .
H H4B 0.253201 1.280849 0.515650 0.176 Uiso d 0.25 . .
N N1 0.35870(12) 0.84195(12) 0.44148(6) 0.0254(3) Uani d 1 . .
N N2 0.49194(11) 0.71006(11) 0.57406(5) 0.0208(3) Uani d 1 . .
C C1 0.40419(16) 0.94079(16) 0.40753(8) 0.0336(4) Uani d 1 . .
H H1A 0.344535 1.000163 0.404530 0.040 Uiso calc 1 . .
H H1B 0.424411 0.916764 0.365634 0.040 Uiso calc 1 . .
C C2 0.50831(17) 0.99034(16) 0.43835(8) 0.0342(4) Uani d 1 . .
H H2A 0.487252 1.019445 0.479195 0.041 Uiso calc 1 . .
H H2B 0.537723 1.054976 0.413985 0.041 Uiso calc 1 . .
C C3 0.60086(15) 0.89975(16) 0.44473(8) 0.0305(4) Uani d 1 . .
H H3A 0.630356 0.879702 0.403818 0.037 Uiso calc 1 . .
H H3B 0.664846 0.930947 0.468948 0.037 Uiso calc 1 . .
C C4 0.55521(13) 0.79272(14) 0.47577(7) 0.0234(3) Uani d 1 . .
H H4 0.614007 0.731703 0.470997 0.028 Uiso calc 1 . .
C C5 0.44555(14) 0.75018(14) 0.44537(6) 0.0238(3) Uani d 1 . .
H H5 0.464608 0.725312 0.402969 0.029 Uiso calc 1 . .
C C6 0.25572(16) 0.80021(18) 0.40986(8) 0.0355(4) Uani d 1 . .
H H6A 0.276142 0.777110 0.367844 0.043 Uiso calc 1 . .
H H6B 0.199362 0.862766 0.407092 0.043 Uiso calc 1 . .
C C7 0.20234(16) 0.69976(17) 0.44275(9) 0.0358(4) Uani d 1 . .
H H7A 0.135245 0.672375 0.419651 0.043 Uiso calc 1 . .
H H7B 0.176392 0.723771 0.483740 0.043 Uiso calc 1 . .
C C8 0.28963(16) 0.60356(16) 0.44880(9) 0.0337(4) Uani d 1 . .
H H8A 0.308776 0.573702 0.407839 0.040 Uiso calc 1 . .
H H8B 0.256455 0.540519 0.472975 0.040 Uiso calc 1 . .
C C9 0.39828(13) 0.64686(14) 0.48012(7) 0.0244(3) Uani d 1 . .
H H9 0.456334 0.584830 0.476626 0.029 Uiso calc 1 . .
C C10 0.38189(13) 0.67060(13) 0.54886(7) 0.0222(3) Uani d 1 . .
H H10 0.325463 0.733922 0.553222 0.027 Uiso calc 1 . .
C C11 0.53762(13) 0.81170(13) 0.54397(7) 0.0227(3) Uani d 1 . .
H H11A 0.611311 0.832346 0.562950 0.027 Uiso calc 1 . .
H H11B 0.484356 0.876102 0.550080 0.027 Uiso calc 1 . .
C C12 0.54387(13) 0.66987(13) 0.62436(7) 0.0223(3) Uani d 1 . .
C C13 0.48330(15) 0.58008(15) 0.66176(8) 0.0294(4) Uani d 1 . .
H H13A 0.497952 0.594392 0.705554 0.035 Uiso calc 1 . .
H H13B 0.515119 0.504308 0.651576 0.035 Uiso calc 1 . .
C C14 0.35597(15) 0.57851(15) 0.65091(8) 0.0314(4) Uani d 1 . .
H H14A 0.321211 0.649850 0.666214 0.038 Uiso calc 1 . .
H H14B 0.320937 0.513558 0.672782 0.038 Uiso calc 1 . .
C C15 0.33563(15) 0.56709(15) 0.58279(8) 0.0307(4) Uani d 1 . .
H H15A 0.252904 0.559686 0.574898 0.037 Uiso calc 1 . .
H H15B 0.373619 0.497351 0.567567 0.037 Uiso calc 1 . .

loop_
_atom_site_aniso_label
_atom_site_aniso_U_11
_atom_site_aniso_U_22
_atom_site_aniso_U_33
_atom_site_aniso_U_12
_atom_site_aniso_U_13
_atom_site_aniso_U_23
O1 0.0276(6) 0.0382(7) 0.0273(5) -0.0056(5) -0.0083(5) 0.0061(5)
O2 0.0506(9) 0.0319(7) 0.0412(7) 0.0041(6) 0.0191(6) -0.0013(6)
O3 0.065(3) 0.125(4) 0.107(3) 0.045(3) 0.030(2) 0.076(3)
O4 0.139(5) 0.139(5) 0.073(4) -0.069(6) -0.030(4) 0.030(4)
N1 0.0248(7) 0.0290(7) 0.0223(6) 0.0074(5) -0.0017(5) 0.0026(5)
N2 0.0197(6) 0.0219(6) 0.0210(5) -0.0021(4) -0.0012(5) 0.0022(5)
C1 0.0375(9) 0.0371(10) 0.0262(8) 0.0103(7) 0.0024(7) 0.0100(7)
C2 0.0415(10) 0.0296(9) 0.0316(8) 0.0019(8) 0.0068(7) 0.0094(7)
C3 0.0286(8) 0.0355(9) 0.0272(8) -0.0009(7) 0.0060(6) 0.0070(7)
C4 0.0205(7) 0.0272(8) 0.0223(7) 0.0039(6) 0.0018(6) 0.0024(6)
C5 0.0243(8) 0.0277(8) 0.0194(6) 0.0073(6) -0.0001(6) -0.0026(6)
C6 0.0304(9) 0.0446(10) 0.0313(8) 0.0097(8) -0.0107(7) -0.0027(8)
C7 0.0248(8) 0.0411(10) 0.0415(9) 0.0034(8) -0.0130(7) -0.0070(8)
C8 0.0310(9) 0.0329(9) 0.0371(9) 0.0015(7) -0.0112(7) -0.0086(7)
C9 0.0222(7) 0.0234(7) 0.0276(7) 0.0035(6) -0.0044(6) -0.0045(6)
C10 0.0177(7) 0.0219(7) 0.0271(7) -0.0004(5) -0.0025(6) 0.0002(6)
C11 0.0233(7) 0.0236(7) 0.0212(7) -0.0041(6) -0.0012(5) 0.0025(6)
C12 0.0226(7) 0.0247(7) 0.0195(6) 0.0016(6) 0.0007(6) 0.0004(6)
C13 0.0300(8) 0.0317(8) 0.0265(7) 0.0000(7) 0.0022(6) 0.0083(7)
C14 0.0271(8) 0.0311(9) 0.0360(9) -0.0039(7) 0.0078(7) 0.0076(7)
C15 0.0261(8) 0.0280(8) 0.0382(9) -0.0071(6) -0.0002(7) 0.0042(7)

loop_
_atom_type_symbol
_atom_type_description
_atom_type_scat_dispersion_real
_atom_type_scat_dispersion_imag
_atom_type_scat_source
C C 0.0137 0.0067 'International Tables Vol C Tables 4.2.6.8 and 6.1.1.4'
H H 0.0000 0.0000 'International Tables Vol C Tables 4.2.6.8 and 6.1.1.4'
N N 0.0241 0.0134 'International Tables Vol C Tables 4.2.6.8 and 6.1.1.4'
O O 0.0389 0.0241 'International Tables Vol C Tables 4.2.6.8 and 6.1.1.4'

loop_
_geom_angle_atom_site_label_1
_geom_angle_atom_site_label_2
_geom_angle_atom_site_label_3
_geom_angle_site_symmetry_1
_geom_angle_site_symmetry_3
_geom_angle
_geom_angle_publ_flag
H2C O2 H2D . . 100.8 ?
H3C O3 H3D . . 115.1(5) ?
H4A O4 H4A . 7_466 165.2(10) ?
H4A O4 H4B 7_466 7_466 106.1(5) ?
H4A O4 H4B . 7_466 87.1(4) ?
H4A O4 H4B . . 106.1(5) ?
H4B O4 H4A . 7_466 87.1(4) ?
H4B O4 H4B . 7_466 56.7(5) ?
C1 N1 C5 . . 110.50(13) ?
C6 N1 C1 . . 108.64(13) ?
C6 N1 C5 . . 110.37(14) ?
C11 N2 C10 . . 113.97(11) ?
C12 N2 C10 . . 126.29(13) ?
C12 N2 C11 . . 119.28(13) ?
N1 C1 H1A . . 109.3 ?
N1 C1 H1B . . 109.3 ?
N1 C1 C2 . . 111.63(14) ?
H1A C1 H1B . . 108.0 ?
C2 C1 H1A . . 109.3 ?
C2 C1 H1B . . 109.3 ?
C1 C2 H2A . . 109.6 ?
C1 C2 H2B . . 109.6 ?
C1 C2 C3 . . 110.37(15) ?
H2A C2 H2B . . 108.1 ?
C3 C2 H2A . . 109.6 ?
C3 C2 H2B . . 109.6 ?
C2 C3 H3A . . 109.4 ?
C2 C3 H3B . . 109.4 ?
H3A C3 H3B . . 108.0 ?
C4 C3 C2 . . 111.38(14) ?
C4 C3 H3A . . 109.4 ?
C4 C3 H3B . . 109.4 ?
C3 C4 H4 . . 107.5 ?
C3 C4 C5 . . 111.64(13) ?
C3 C4 C11 . . 111.38(13) ?
C5 C4 H4 . . 107.5 ?
C11 C4 H4 . . 107.5 ?
C11 C4 C5 . . 111.10(12) ?
N1 C5 C4 . . 111.41(13) ?
N1 C5 H5 . . 108.2 ?
N1 C5 C9 . . 110.69(13) ?
C4 C5 H5 . . 108.2 ?
C4 C5 C9 . . 110.16(12) ?
C9 C5 H5 . . 108.2 ?
N1 C6 H6A . . 109.2 ?
N1 C6 H6B . . 109.2 ?
N1 C6 C7 . . 111.87(14) ?
H6A C6 H6B . . 107.9 ?
C7 C6 H6A . . 109.2 ?
C7 C6 H6B . . 109.2 ?
C6 C7 H7A . . 109.7 ?
C6 C7 H7B . . 109.7 ?
C6 C7 C8 . . 109.76(16) ?
H7A C7 H7B . . 108.2 ?
C8 C7 H7A . . 109.7 ?
C8 C7 H7B . . 109.7 ?
C7 C8 H8A . . 109.5 ?
C7 C8 H8B . . 109.5 ?
C7 C8 C9 . . 110.53(14) ?
H8A C8 H8B . . 108.1 ?
C9 C8 H8A . . 109.5 ?
C9 C8 H8B . . 109.5 ?
C5 C9 H9 . . 106.9 ?
C5 C9 C10 . . 112.74(13) ?
C8 C9 C5 . . 109.85(14) ?
C8 C9 H9 . . 106.9 ?
C8 C9 C10 . . 113.13(14) ?
C10 C9 H9 . . 106.9 ?
N2 C10 C9 . . 108.19(12) ?
N2 C10 H10 . . 108.0 ?
N2 C10 C15 . . 112.22(13) ?
C9 C10 H10 . . 108.0 ?
C15 C10 C9 . . 112.14(13) ?
C15 C10 H10 . . 108.0 ?
N2 C11 C4 . . 111.85(13) ?
N2 C11 H11A . . 109.2 ?
N2 C11 H11B . . 109.2 ?
C4 C11 H11A . . 109.2 ?
C4 C11 H11B . . 109.2 ?
H11A C11 H11B . . 107.9 ?
O1 C12 N2 . . 121.90(14) ?
O1 C12 C13 . . 119.69(14) ?
N2 C12 C13 . . 118.41(14) ?
C12 C13 H13A . . 109.0 ?
C12 C13 H13B . . 109.0 ?
C12 C13 C14 . . 112.78(14) ?
H13A C13 H13B . . 107.8 ?
C14 C13 H13A . . 109.0 ?
C14 C13 H13B . . 109.0 ?
C13 C14 H14A . . 110.1 ?
C13 C14 H14B . . 110.1 ?
C13 C14 C15 . . 108.12(14) ?
H14A C14 H14B . . 108.4 ?
C15 C14 H14A . . 110.1 ?
C15 C14 H14B . . 110.1 ?
C10 C15 H15A . . 109.5 ?
C10 C15 H15B . . 109.5 ?
C14 C15 C10 . . 110.72(14) ?
C14 C15 H15A . . 109.5 ?
C14 C15 H15B . . 109.5 ?
H15A C15 H15B . . 108.1 ?

loop_
_geom_bond_atom_site_label_1
_geom_bond_atom_site_label_2
_geom_bond_site_symmetry_2
_geom_bond_distance
_geom_bond_publ_flag
O1 C12 . 1.242(2) ?
O2 H2C . 0.90(3) ?
O2 H2D . 0.8882 ?
O3 H3C . 0.892(4) ?
O3 H3D . 0.868(4) ?
O4 H4A . 0.8701(10) ?
O4 H4A 7_466 0.8700(10) ?
O4 H4B . 0.869(7) ?
O4 H4B 7_466 0.869(7) ?
N1 C1 . 1.478(2) ?
N1 C5 . 1.485(2) ?
N1 C6 . 1.477(2) ?
N2 C10 . 1.4793(19) ?
N2 C11 . 1.4648(19) ?
N2 C12 . 1.3456(19) ?
C1 H1A . 0.9900 ?
C1 H1B . 0.9900 ?
C1 C2 . 1.513(3) ?
C2 H2A . 0.9900 ?
C2 H2B . 0.9900 ?
C2 C3 . 1.526(3) ?
C3 H3A . 0.9900 ?
C3 H3B . 0.9900 ?
C3 C4 . 1.526(2) ?
C4 H4 . 1.0000 ?
C4 C5 . 1.533(2) ?
C4 C11 . 1.526(2) ?
C5 H5 . 1.0000 ?
C5 C9 . 1.536(2) ?
C6 H6A . 0.9900 ?
C6 H6B . 0.9900 ?
C6 C7 . 1.517(3) ?
C7 H7A . 0.9900 ?
C7 H7B . 0.9900 ?
C7 C8 . 1.530(3) ?
C8 H8A . 0.9900 ?
C8 H8B . 0.9900 ?
C8 C9 . 1.535(2) ?
C9 H9 . 1.0000 ?
C9 C10 . 1.545(2) ?
C10 H10 . 1.0000 ?
C10 C15 . 1.525(2) ?
C11 H11A . 0.9900 ?
C11 H11B . 0.9900 ?
C12 C13 . 1.513(2) ?
C13 H13A . 0.9900 ?
C13 H13B . 0.9900 ?
C13 C14 . 1.513(2) ?
C14 H14A . 0.9900 ?
C14 H14B . 0.9900 ?
C14 C15 . 1.519(3) ?
C15 H15A . 0.9900 ?
C15 H15B . 0.9900 ?

loop_
_geom_hbond_atom_site_label_D
_geom_hbond_atom_site_label_H
_geom_hbond_atom_site_label_A
_geom_hbond_site_symmetry_A
_geom_hbond_distance_DH
_geom_hbond_distance_HA
_geom_hbond_distance_DA
_geom_hbond_angle_DHA
_geom_hbond_publ_flag
O2 H2C O1 6_466 0.90(3) 1.93(3) 2.8282(19) 175(3) yes
O2 H2D N1 . 0.89 1.93 2.8125(19) 172.6 yes
O3 H3C O2 7_466 0.892(4) 1.9909(14) 2.858(4) 163.8(4) yes
O3 H3D O2 . 0.868(4) 1.8826(15) 2.710(4) 158.8(3) yes
O4 H4B O3 7_466 0.869(7) 1.815(6) 2.648(9) 160.2(3) yes

loop_
_geom_torsion_atom_site_label_1
_geom_torsion_atom_site_label_2
_geom_torsion_atom_site_label_3
_geom_torsion_atom_site_label_4
_geom_torsion_site_symmetry_1
_geom_torsion_site_symmetry_2
_geom_torsion_site_symmetry_3
_geom_torsion_site_symmetry_4
_geom_torsion
_geom_torsion_publ_flag
O1 C12 C13 C14 . . . . 157.96(15) ?
N1 C1 C2 C3 . . . . 57.83(18) ?
N1 C5 C9 C8 . . . . 57.27(16) ?
N1 C5 C9 C10 . . . . -69.89(16) ?
N1 C6 C7 C8 . . . . -57.47(19) ?
N2 C10 C15 C14 . . . . 39.71(19) ?
N2 C12 C13 C14 . . . . -21.2(2) ?
C1 N1 C5 C4 . . . . 57.57(16) ?
C1 N1 C5 C9 . . . . -179.49(12) ?
C1 N1 C6 C7 . . . . -178.87(15) ?
C1 C2 C3 C4 . . . . -52.81(19) ?
C2 C3 C4 C5 . . . . 50.99(18) ?
C2 C3 C4 C11 . . . . -73.86(18) ?
C3 C4 C5 N1 . . . . -53.37(17) ?
C3 C4 C5 C9 . . . . -176.61(13) ?
C3 C4 C11 N2 . . . . 179.02(13) ?
C4 C5 C9 C8 . . . . -179.07(13) ?
C4 C5 C9 C10 . . . . 53.77(16) ?
C5 N1 C1 C2 . . . . -60.38(18) ?
C5 N1 C6 C7 . . . . 59.84(18) ?
C5 C4 C11 N2 . . . . 53.87(16) ?
C5 C9 C10 N2 . . . . -55.36(16) ?
C5 C9 C10 C15 . . . . -179.65(13) ?
C6 N1 C1 C2 . . . . 178.41(14) ?
C6 N1 C5 C4 . . . . 177.75(12) ?
C6 N1 C5 C9 . . . . -59.31(16) ?
C6 C7 C8 C9 . . . . 55.0(2) ?
C7 C8 C9 C5 . . . . -55.19(19) ?
C7 C8 C9 C10 . . . . 71.76(19) ?
C8 C9 C10 N2 . . . . 179.23(13) ?
C8 C9 C10 C15 . . . . 54.94(18) ?
C9 C10 C15 C14 . . . . 161.74(14) ?
C10 N2 C11 C4 . . . . -58.37(16) ?
C10 N2 C12 O1 . . . . 177.29(14) ?
C10 N2 C12 C13 . . . . -3.6(2) ?
C11 N2 C10 C9 . . . . 57.60(16) ?
C11 N2 C10 C15 . . . . -178.16(13) ?
C11 N2 C12 O1 . . . . -11.0(2) ?
C11 N2 C12 C13 . . . . 168.13(14) ?
C11 C4 C5 N1 . . . . 71.63(16) ?
C11 C4 C5 C9 . . . . -51.61(16) ?
C12 N2 C10 C9 . . . . -130.31(15) ?
C12 N2 C10 C15 . . . . -6.1(2) ?
C12 N2 C11 C4 . . . . 128.94(14) ?
C12 C13 C14 C15 . . . . 53.73(19) ?
C13 C14 C15 C10 . . . . -63.65(18) ?

_cod_database_fobs_code 2312620
